data_4078128
loop_
_publ_author_name
'Beckmann, Jens'
'Duthie, Andrew'
'Gesing, Thorsten M.'
'Koehne, Tim'
'Lork, Enno'

_publ_section_title
;
 Depolymerization of Aryltellurinic Anhydrides with Sodium Hydroxide.
 Synthesis and Structure of the Hydrated Sodium Aryltellurinates
 [Na(H2O)4](RTeO2) (R = 4-MeOC6H4, 8-Me2NC10H6)
;
_journal_issue 8
_journal_name_full Organometallics
_journal_page_first 3451
_journal_paper_doi 10.1021/om300130a
_journal_volume 31
_journal_year 2012
_chemical_formula_moiety 'H8 Na O4, C7 H7 O3 Te'
_chemical_formula_sum 'C7 H15 Na O7 Te'
_chemical_formula_weight 361.78
_chemical_name_systematic
; 
 ? 
;
_space_group_IT_number 4
_symmetry_cell_setting monoclinic
_symmetry_space_group_name_Hall 'P 2yb'
_symmetry_space_group_name_H-M 'P 1 21 1'
_atom_sites_solution_hydrogens geom
_atom_sites_solution_primary direct
_atom_sites_solution_secondary difmap
_audit_creation_method SHELXL-97
_cell_angle_alpha 90.00
_cell_angle_beta 95.326(9)
_cell_angle_gamma 90.00
_cell_formula_units_Z 2
_cell_length_a 6.8541(7)
_cell_length_b 5.0843(11)
_cell_length_c 17.210(2)
_cell_measurement_reflns_used 38
_cell_measurement_temperature 173(2)
_cell_measurement_theta_max 12.53
_cell_measurement_theta_min 4.87
_cell_volume 597.15(16)
_computing_cell_refinement 'Bruker XSCANS'
_computing_data_collection 'Bruker XSCANS'
_computing_data_reduction 'Bruker SHELXTL'
_computing_molecular_graphics 'Diamond, Crystal Impact'
_computing_publication_material 'Bruker SHELXTL'
_computing_structure_refinement 'SHELXL-97 (Sheldrick, 1997)'
_computing_structure_solution 'SHELXS-97 (Sheldrick, 1990)'
_diffrn_ambient_temperature 173(2)
_diffrn_measured_fraction_theta_full 0.999
_diffrn_measured_fraction_theta_max 0.999
_diffrn_measurement_device_type 'Siemens P4'
_diffrn_measurement_method '2\q/\w scans'
_diffrn_radiation_monochromator graphite
_diffrn_radiation_source 'normal-focus sealed tube'
_diffrn_radiation_type MoK\a
_diffrn_radiation_wavelength 0.71073
_diffrn_reflns_av_R_equivalents 0.0239
_diffrn_reflns_av_sigmaI/netI 0.0327
_diffrn_reflns_limit_h_max 8
_diffrn_reflns_limit_h_min -1
_diffrn_reflns_limit_k_max 6
_diffrn_reflns_limit_k_min -1
_diffrn_reflns_limit_l_max 22
_diffrn_reflns_limit_l_min -22
_diffrn_reflns_number 2299
_diffrn_reflns_theta_full 27.49
_diffrn_reflns_theta_max 27.49
_diffrn_reflns_theta_min 2.98
_diffrn_standards_decay_% 'random variatio +/-2.0'
_diffrn_standards_interval_count 197
_diffrn_standards_number 3
_exptl_absorpt_coefficient_mu 2.543
_exptl_absorpt_correction_T_max 0.7850
_exptl_absorpt_correction_T_min 0.2080
_exptl_absorpt_correction_type refdelf
_exptl_absorpt_process_details 'Stuart & Walker, Acta Cryst A, 1983'
_exptl_crystal_colour colorless
_exptl_crystal_density_diffrn 2.012
_exptl_crystal_density_method 'not measured'
_exptl_crystal_F_000 352
_exptl_crystal_size_max 0.90
_exptl_crystal_size_mid 0.30
_exptl_crystal_size_min 0.10
_refine_diff_density_max 0.644
_refine_diff_density_min -1.079
_refine_diff_density_rms 0.120
_refine_ls_abs_structure_details 'Flack H D (1983), Acta Cryst. A39, 876-881'
_refine_ls_abs_structure_Flack 0.49(5)
_refine_ls_extinction_method none
_refine_ls_goodness_of_fit_ref 1.018
_refine_ls_hydrogen_treatment constr
_refine_ls_matrix_type full
_refine_ls_number_parameters 147
_refine_ls_number_reflns 1897
_refine_ls_number_restraints 13
_refine_ls_restrained_S_all 1.015
_refine_ls_R_factor_all 0.0276
_refine_ls_R_factor_gt 0.0269
_refine_ls_shift/su_max 0.001
_refine_ls_shift/su_mean 0.000
_refine_ls_structure_factor_coef Fsqd
_refine_ls_weighting_details 'calc w=1/[\s^2^(Fo^2^)+(0.0349P)^2^+1.6595P] where P=(Fo^2^+2Fc^2^)/3'
_refine_ls_weighting_scheme calc
_refine_ls_wR_factor_gt 0.0694
_refine_ls_wR_factor_ref 0.0700
_reflns_number_gt 1857
_reflns_number_total 1897
_reflns_threshold_expression >2sigma(I)
_cod_data_source_file om300130a_si_002.cif
_cod_data_source_block ko100701
_cod_depositor_comments
;
The following automatic conversions were performed:

'_symmetry_cell_setting' value 'Monoclinic' changed to 'monoclinic'
according to /home/saulius/struct/CIF-dictionaries/cif_core.dic
dictionary named 'cif_core.dic' version 2.4.1 from
2010-06-29.

'_exptl_absorpt_correction_type' value 'refdelF' changed
to 'refdelf' according to
/home/saulius/struct/CIF-dictionaries/cif_core.dic dictionary named
'cif_core.dic' version 2.4.1 from 2010-06-29.

Automatic conversion script
Id: cif_fix_values 1715 2011-07-08 13:25:40Z adriana 
;
_cod_original_cell_volume 597.14(16)
_cod_original_sg_symbol_H-M 'P 21'
_cod_database_code 4078128

loop_
_symmetry_equiv_pos_as_xyz
'x, y, z'
'-x, y+1/2, -z'

loop_
_atom_site_label
_atom_site_type_symbol
_atom_site_fract_x
_atom_site_fract_y
_atom_site_fract_z
_atom_site_U_iso_or_equiv
_atom_site_adp_type
_atom_site_occupancy
_atom_site_symmetry_multiplicity
_atom_site_calc_flag
_atom_site_refinement_flags
Te1 Te 0.32586(3) 0.64151(10) 0.245469(13) 0.01531(9) Uani 1 1 d .
O1 O 0.0890(5) 0.8057(9) 0.2302(2) 0.0201(8) Uani 1 1 d .
O2 O 0.4352(4) 0.6786(10) 0.15057(18) 0.0156(10) Uani 1 1 d .
C10 C 0.4822(8) 0.9455(12) 0.3059(3) 0.0179(10) Uani 1 1 d .
C11 C 0.6490(7) 1.0588(13) 0.2789(3) 0.0206(11) Uani 1 1 d .
H11 H 0.6927 1.0018 0.2309 0.025 Uiso 1 1 calc R
C12 C 0.7504(7) 1.2528(14) 0.3215(3) 0.0226(11) Uani 1 1 d .
H12 H 0.8638 1.3281 0.3026 0.027 Uiso 1 1 calc R
C13 C 0.6886(8) 1.3392(11) 0.3914(3) 0.0187(11) Uani 1 1 d .
C14 C 0.5209(8) 1.2258(13) 0.4187(3) 0.0217(11) Uani 1 1 d .
H14 H 0.4777 1.2821 0.4668 0.026 Uiso 1 1 calc R
C15 C 0.4192(7) 1.0338(13) 0.3759(3) 0.0212(11) Uani 1 1 d .
H15 H 0.3046 0.9604 0.3944 0.025 Uiso 1 1 calc R
O10 O 0.7802(6) 1.5260(9) 0.4389(2) 0.0248(8) Uani 1 1 d .
C16 C 0.9579(7) 1.636(3) 0.4151(3) 0.0289(11) Uani 1 1 d .
H16A H 0.9298 1.7286 0.3653 0.035 Uiso 1 1 calc R
H16B H 1.0526 1.4953 0.4089 0.035 Uiso 1 1 calc R
H16C H 1.0127 1.7606 0.4549 0.035 Uiso 1 1 calc R
Na1 Na 0.1568(3) 0.1736(6) 0.01253(10) 0.0162(5) Uani 1 1 d .
O4 O 0.0978(5) 0.2372(9) 0.1445(2) 0.0252(8) Uani 1 1 d D
H4A H -0.0201 0.3096 0.1598 0.038 Uiso 1 1 d D
H4B H 0.0832 0.0517 0.1417 0.038 Uiso 1 1 d D
O5 O 0.1914(4) 0.6737(11) 0.01520(18) 0.0160(9) Uani 1 1 d D
H5A H 0.2788 0.6038 -0.0185 0.024 Uiso 1 1 d D
H5B H 0.2629 0.6804 0.0655 0.024 Uiso 1 1 d D
O6 O 0.4906(5) 0.1705(11) 0.07580(18) 0.0168(9) Uani 1 1 d D
H6A H 0.4826 -0.0049 0.0935 0.025 Uiso 1 1 d D
H6B H 0.4889 0.2794 0.1209 0.025 Uiso 1 1 d D
O7 O 0.1828(4) 0.1405(17) -0.12037(17) 0.0222(6) Uani 1 1 d D
H7D H 0.0965 0.2076 -0.1612 0.033 Uiso 1 1 d D
H7E H 0.3026 0.1016 -0.1399 0.033 Uiso 1 1 d D

loop_
_atom_site_aniso_label
_atom_site_aniso_U_11
_atom_site_aniso_U_22
_atom_site_aniso_U_33
_atom_site_aniso_U_23
_atom_site_aniso_U_13
_atom_site_aniso_U_12
Te1 0.01506(13) 0.01648(15) 0.01440(13) 0.0009(2) 0.00137(9) -0.0003(2)
O1 0.0169(16) 0.0186(19) 0.0251(18) -0.0023(17) 0.0036(14) 0.0005(16)
O2 0.0144(12) 0.015(3) 0.0180(13) -0.0017(16) 0.0047(10) -0.0028(16)
C10 0.019(2) 0.013(2) 0.021(2) -0.005(2) -0.0029(19) -0.005(2)
C11 0.020(2) 0.023(3) 0.020(2) -0.001(2) 0.0060(19) 0.001(2)
C12 0.017(2) 0.030(3) 0.021(2) -0.001(3) 0.003(2) -0.004(2)
C13 0.021(2) 0.013(2) 0.022(2) 0.003(2) -0.002(2) -0.003(2)
C14 0.026(2) 0.024(3) 0.016(2) -0.002(2) 0.0062(19) -0.001(2)
C15 0.020(2) 0.019(2) 0.025(3) 0.001(2) 0.003(2) -0.004(2)
O10 0.0276(19) 0.021(2) 0.0255(19) -0.0046(19) 0.0038(15) -0.0039(19)
C16 0.029(2) 0.033(3) 0.024(2) -0.007(5) 0.0018(17) -0.005(6)
Na1 0.0174(7) 0.0096(15) 0.0213(8) -0.0002(10) 0.0008(6) -0.0002(10)
O4 0.0209(16) 0.0218(19) 0.0332(19) 0.0003(19) 0.0046(14) 0.0010(17)
O5 0.0157(12) 0.014(3) 0.0178(13) -0.0009(18) 0.0009(10) 0.0016(18)
O6 0.0202(13) 0.008(2) 0.0225(14) -0.0005(18) 0.0051(11) -0.0030(18)
O7 0.0151(12) 0.0280(17) 0.0238(14) -0.002(4) 0.0032(11) -0.002(4)

loop_
_atom_type_symbol
_atom_type_description
_atom_type_scat_dispersion_real
_atom_type_scat_dispersion_imag
_atom_type_scat_source
C C 0.0033 0.0016 'International Tables Vol C Tables 4.2.6.8 and 6.1.1.4'
H H 0.0000 0.0000 'International Tables Vol C Tables 4.2.6.8 and 6.1.1.4'
O O 0.0106 0.0060 'International Tables Vol C Tables 4.2.6.8 and 6.1.1.4'
Te Te -0.5308 1.6751 'International Tables Vol C Tables 4.2.6.8 and 6.1.1.4'
Na Na 0.0362 0.0249 'International Tables Vol C Tables 4.2.6.8 and 6.1.1.4'

loop_
_geom_angle_atom_site_label_1
_geom_angle_atom_site_label_2
_geom_angle_atom_site_label_3
_geom_angle
_geom_angle_site_symmetry_1
_geom_angle_site_symmetry_3
O1 Te1 O2 104.57(17) . .
O1 Te1 C10 98.1(2) . .
O2 Te1 C10 97.5(2) . .
C15 C10 C11 118.9(5) . .
C15 C10 Te1 118.7(4) . .
C11 C10 Te1 122.3(4) . .
C12 C11 C10 120.5(5) . .
C11 C12 C13 120.6(5) . .
O10 C13 C12 125.4(5) . .
O10 C13 C14 115.5(5) . .
C12 C13 C14 119.1(5) . .
C15 C14 C13 120.2(5) . .
C14 C15 C10 120.7(5) . .
C13 O10 C16 117.1(5) . .
O7 Na1 O4 173.4(2) . .
O7 Na1 O5 88.26(12) . 2_545
O4 Na1 O5 86.28(13) . 2_545
O7 Na1 O6 106.57(12) . .
O4 Na1 O6 79.01(13) . .
O5 Na1 O6 165.09(13) 2_545 .
O7 Na1 O5 94.3(2) . .
O4 Na1 O5 82.56(15) . .
O5 Na1 O5 95.3(2) 2_545 .
O6 Na1 O5 85.22(18) . .
O7 Na1 O5 86.0(2) . 1_545
O4 Na1 O5 98.20(16) . 1_545
O5 Na1 O5 95.3(2) 2_545 1_545
O6 Na1 O5 84.49(18) . 1_545
O5 Na1 O5 169.34(16) . 1_545
O7 Na1 Na1 85.7(2) . 2_545
O4 Na1 Na1 93.59(14) . 2_545
O5 Na1 Na1 49.74(18) 2_545 2_545
O6 Na1 Na1 128.30(17) . 2_545
O5 Na1 Na1 145.07(11) . 2_545
O5 Na1 Na1 45.59(7) 1_545 2_545
O7 Na1 Na1 92.04(19) . 2
O4 Na1 Na1 81.62(13) . 2
O5 Na1 Na1 49.73(18) 2_545 2
O6 Na1 Na1 129.02(17) . 2
O5 Na1 Na1 45.59(7) . 2
O5 Na1 Na1 145.07(11) 1_545 2
Na1 Na1 Na1 99.47(9) 2_545 2
Na1 O5 Na1 84.67(18) 2 .
Na1 O5 Na1 84.67(18) 2 1_565
Na1 O5 Na1 169.34(16) . 1_565

loop_
_geom_bond_atom_site_label_1
_geom_bond_atom_site_label_2
_geom_bond_distance
_geom_bond_site_symmetry_2
Te1 O1 1.823(4) .
Te1 O2 1.868(3) .
Te1 C10 2.100(5) .
C10 C15 1.393(7) .
C10 C11 1.397(7) .
C11 C12 1.377(8) .
C12 C13 1.384(8) .
C13 O10 1.367(7) .
C13 C14 1.405(8) .
C14 C15 1.373(8) .
O10 C16 1.435(8) .
Na1 O7 2.317(4) .
Na1 O4 2.365(4) .
Na1 O5 2.390(3) 2_545
Na1 O6 2.440(4) .
Na1 O5 2.553(7) .
Na1 O5 2.553(7) 1_545
Na1 Na1 3.331(2) 2_545
Na1 Na1 3.331(2) 2
O5 Na1 2.390(3) 2
O5 Na1 2.553(7) 1_565

loop_
_geom_hbond_atom_site_label_D
_geom_hbond_atom_site_label_H
_geom_hbond_atom_site_label_A
_geom_hbond_distance_DH
_geom_hbond_distance_HA
_geom_hbond_distance_DA
_geom_hbond_angle_DHA
_geom_hbond_site_symmetry_A
O4 H4A O7 0.947 2.096 2.816(8) 131.6 2
O4 H4B O1 0.949 1.968 2.647(6) 126.7 1_545
O5 H5A O6 0.941 1.969 2.800(4) 146.1 2_655
O5 H5B O2 0.956 1.793 2.738(4) 169.5 .
O6 H6A O2 0.946 1.928 2.854(7) 165.6 1_545
O6 H6B O2 0.955 2.133 2.926(7) 139.6 .
O7 H7D O1 0.939 1.731 2.664(5) 171.6 2_545
O7 H7E O2 0.937 1.865 2.723(4) 151.1 2_645

loop_
_geom_torsion_atom_site_label_1
_geom_torsion_atom_site_label_2
_geom_torsion_atom_site_label_3
_geom_torsion_atom_site_label_4
_geom_torsion
_geom_torsion_site_symmetry_1
_geom_torsion_site_symmetry_4
O1 Te1 C10 C15 60.0(5) . .
O2 Te1 C10 C15 166.0(5) . .
O1 Te1 C10 C11 -121.1(5) . .
O2 Te1 C10 C11 -15.2(5) . .
C15 C10 C11 C12 0.7(8) . .
Te1 C10 C11 C12 -178.2(4) . .
C10 C11 C12 C13 -0.2(9) . .
C11 C12 C13 O10 178.6(5) . .
C11 C12 C13 C14 0.1(9) . .
O10 C13 C14 C15 -179.2(5) . .
C12 C13 C14 C15 -0.6(9) . .
C13 C14 C15 C10 1.1(9) . .
C11 C10 C15 C14 -1.2(9) . .
Te1 C10 C15 C14 177.8(4) . .
C12 C13 O10 C16 -1.7(9) . .
C14 C13 O10 C16 176.8(6) . .
O7 Na1 O5 Na1 88.65(12) . 2
O4 Na1 O5 Na1 -85.53(13) . 2
O5 Na1 O5 Na1 0.0 2_545 2
O6 Na1 O5 Na1 -165.04(13) . 2
Na1 Na1 O5 Na1 0.1(2) 2_545 2
O7 Na1 O5 Na1 89.0(9) . 1_565
O4 Na1 O5 Na1 -85.2(9) . 1_565
O5 Na1 O5 Na1 0.3(8) 2_545 1_565
O6 Na1 O5 Na1 -164.7(9) . 1_565
O5 Na1 O5 Na1 180.0 1_545 1_565
Na1 Na1 O5 Na1 0.4(10) 2_545 1_565
Na1 Na1 O5 Na1 0.3(8) 2 1_565
